data_7061104
loop_
_publ_author_name
'Leitner, Zden\<ek'
'C\'isa\<rov\'a, Ivana'
'\<St\<epni\<cka, Petr'

_publ_section_title
;
 Coordination behaviour of a hybrid phosphinoguanidine ligand
;
_journal_issue 3
_journal_name_full 'New Journal of Chemistry'
_journal_page_first 1060
_journal_page_last 1071
_journal_paper_doi 10.1039/D1NJ05237C
_journal_volume 46
_journal_year 2022
_chemical_formula_moiety 'C28 H35 N3 P Pd, Cl'
_chemical_formula_sum 'C28 H35 Cl N3 P Pd'
_chemical_formula_weight 586.41
_space_group_crystal_system monoclinic
_space_group_IT_number 14
_space_group_name_Hall '-P 2ybc'
_space_group_name_H-M_alt 'P 1 21/c 1'
_atom_sites_solution_hydrogens mixed
_atom_sites_solution_primary direct
_atom_sites_solution_secondary difmap
_audit_creation_method SHELXL-2017/1
_audit_update_record
;
2021-11-01 deposited with the CCDC.	2021-12-02 downloaded from the CCDC.
;
_cell_angle_alpha 90
_cell_angle_beta 97.545(2)
_cell_angle_gamma 90
_cell_formula_units_Z 4
_cell_length_a 8.6425(6)
_cell_length_b 13.5124(7)
_cell_length_c 24.1740(15)
_cell_measurement_reflns_used 9862
_cell_measurement_temperature 120(2)
_cell_measurement_theta_max 27.50
_cell_measurement_theta_min 2.38
_cell_volume 2798.6(3)
_computing_cell_refinement 'SAINT V8.38A (Bruker AXS Inc., 2017)'
_computing_data_collection 'Bruker Instrument Service vV6.2.6'
_computing_data_reduction 'SAINT V8.38A (Bruker AXS Inc., 2017)'
_computing_molecular_graphics 'PLATON (Spek, 2017)'
_computing_publication_material 'PLATON (Spek, 2017)'
_computing_structure_refinement 'SHELXL-2017/1 (Sheldrick, 2017)'
_computing_structure_solution 'SHELXT 2014/5 (Sheldrick, 2014)'
_diffrn_ambient_temperature 120(2)
_diffrn_measured_fraction_theta_full 0.999
_diffrn_measured_fraction_theta_max 0.998
_diffrn_measurement_device_type 'Bruker D8 VENTURE Kappa Duo PHOTON 100 CMOS'
_diffrn_measurement_method '\f and \w scans'
_diffrn_radiation_monochromator 'Quazar Mo multilayer optic'
_diffrn_radiation_source 'I\mS micro-focus sealed tube'
_diffrn_radiation_type MoK\a
_diffrn_radiation_wavelength 0.71073
_diffrn_reflns_av_R_equivalents 0.0297
_diffrn_reflns_av_unetI/netI 0.0178
_diffrn_reflns_Laue_measured_fraction_full 0.999
_diffrn_reflns_Laue_measured_fraction_max 0.998
_diffrn_reflns_limit_h_max 11
_diffrn_reflns_limit_h_min -11
_diffrn_reflns_limit_k_max 17
_diffrn_reflns_limit_k_min -14
_diffrn_reflns_limit_l_max 31
_diffrn_reflns_limit_l_min -31
_diffrn_reflns_number 50649
_diffrn_reflns_point_group_measured_fraction_full 0.999
_diffrn_reflns_point_group_measured_fraction_max 0.998
_diffrn_reflns_theta_full 25.242
_diffrn_reflns_theta_max 27.509
_diffrn_reflns_theta_min 2.377
_exptl_absorpt_coefficient_mu 0.836
_exptl_absorpt_correction_T_max 0.91
_exptl_absorpt_correction_T_min 0.81
_exptl_absorpt_correction_type numerical
_exptl_absorpt_process_details 'SADABS-2016/2 - Bruker AXS'
_exptl_crystal_colour 'light yellow'
_exptl_crystal_density_diffrn 1.392
_exptl_crystal_description prism
_exptl_crystal_F_000 1208
_exptl_crystal_size_max 0.17
_exptl_crystal_size_mid 0.13
_exptl_crystal_size_min 0.12
_refine_diff_density_max 0.533
_refine_diff_density_min -0.421
_refine_diff_density_rms 0.058
_refine_ls_extinction_method none
_refine_ls_goodness_of_fit_ref 1.055
_refine_ls_hydrogen_treatment constr
_refine_ls_matrix_type full
_refine_ls_number_parameters 324
_refine_ls_number_reflns 6418
_refine_ls_number_restraints 0
_refine_ls_restrained_S_all 1.055
_refine_ls_R_factor_all 0.0273
_refine_ls_R_factor_gt 0.0228
_refine_ls_shift/su_max 0.003
_refine_ls_shift/su_mean 0.000
_refine_ls_structure_factor_coef Fsqd
_refine_ls_weighting_details 'w=1/[\s^2^(Fo^2^)+(0.0173P)^2^+2.4830P] where P=(Fo^2^+2Fc^2^)/3'
_refine_ls_weighting_scheme calc
_refine_ls_wR_factor_gt 0.0504
_refine_ls_wR_factor_ref 0.0519
_reflns_Friedel_coverage 0.000
_reflns_number_gt 5819
_reflns_number_total 6418
_reflns_threshold_expression 'I > 2\s(I)'
_cod_data_source_file d1nj05237c2.cif
_cod_data_source_block zl38
_cod_depositor_comments 'Adding full bibliography for 7061094--7061104.cif.'
_cod_original_sg_symbol_H-M 'P 21/c'
_cod_database_code 7061104
_shelx_shelxl_version_number 2017/1
_shelx_space_group_comment
;
The symmetry employed for this shelxl refinement is uniquely defined
by the following loop, which should always be used as a source of
symmetry information in preference to the above space-group names.
They are only intended as comments.
;
_shelx_estimated_absorpt_t_min 0.871
_shelx_estimated_absorpt_t_max 0.906

loop_
_space_group_symop_operation_xyz
'x, y, z'
'-x, y+1/2, -z+1/2'
'-x, -y, -z'
'x, -y-1/2, z-1/2'

loop_
_atom_site_label
_atom_site_type_symbol
_atom_site_fract_x
_atom_site_fract_y
_atom_site_fract_z
_atom_site_U_iso_or_equiv
_atom_site_adp_type
_atom_site_occupancy
_atom_site_site_symmetry_order
_atom_site_calc_flag
_atom_site_refinement_flags_posn
_atom_site_refinement_flags_adp
_atom_site_refinement_flags_occupancy
_atom_site_disorder_assembly
_atom_site_disorder_group
Pd Pd 0.64790(2) 0.30046(2) 0.66785(2) 0.01548(4) Uani 1 1 d . . . . .
P P 0.61878(5) 0.17035(3) 0.60849(2) 0.01594(9) Uani 1 1 d . . . . .
Cl1 Cl 1.08076(5) 0.65391(3) 0.67840(2) 0.02495(9) Uani 1 1 d . . . . .
N1 N 0.75150(16) 0.36669(10) 0.60321(6) 0.0177(3) Uani 1 1 d . . . . .
N2 N 0.99906(16) 0.44585(10) 0.62051(7) 0.0222(3) Uani 1 1 d . . . . .
H2N H 1.045714 0.501781 0.634469 0.027 Uiso 1 1 d R U . . .
N3 N 0.77784(16) 0.53090(10) 0.63147(6) 0.0204(3) Uani 1 1 d . . . . .
H3N H 0.840396 0.578899 0.643948 0.025 Uiso 1 1 d R U . . .
C1 C 0.84373(18) 0.44663(12) 0.61743(7) 0.0170(3) Uani 1 1 d . . . . .
C2 C 0.76393(18) 0.31323(12) 0.55458(7) 0.0165(3) Uani 1 1 d . . . . .
C3 C 0.69839(19) 0.21842(12) 0.54829(7) 0.0172(3) Uani 1 1 d . . . . .
C4 C 0.6987(2) 0.16633(13) 0.49795(7) 0.0234(4) Uani 1 1 d . . . . .
H4 H 0.654038 0.102047 0.494167 0.028 Uiso 1 1 calc R U . . .
C5 C 0.7634(2) 0.20768(14) 0.45377(7) 0.0273(4) Uani 1 1 d . . . . .
H5 H 0.762625 0.172343 0.419760 0.033 Uiso 1 1 calc R U . . .
C6 C 0.8290(2) 0.30091(14) 0.45983(7) 0.0254(4) Uani 1 1 d . . . . .
H6 H 0.873988 0.329425 0.429752 0.030 Uiso 1 1 calc R U . . .
C7 C 0.83025(19) 0.35350(13) 0.50913(7) 0.0207(3) Uani 1 1 d . . . . .
H7 H 0.876272 0.417435 0.512405 0.025 Uiso 1 1 calc R U . . .
C8 C 0.7250(2) 0.05937(12) 0.63256(7) 0.0208(3) Uani 1 1 d . . . . .
C9 C 0.7129(2) -0.02809(14) 0.60131(8) 0.0305(4) Uani 1 1 d . . . . .
H9 H 0.648596 -0.030471 0.566299 0.037 Uiso 1 1 calc R U . . .
C10 C 0.7953(3) -0.11133(14) 0.62179(9) 0.0377(5) Uani 1 1 d . . . . .
H10 H 0.788126 -0.170491 0.600382 0.045 Uiso 1 1 calc R U . . .
C11 C 0.8877(2) -0.10917(15) 0.67303(9) 0.0354(5) Uani 1 1 d . . . . .
H11 H 0.942811 -0.166798 0.686808 0.042 Uiso 1 1 calc R U . . .
C12 C 0.8998(2) -0.02316(14) 0.70410(8) 0.0297(4) Uani 1 1 d . . . . .
H12 H 0.963118 -0.021634 0.739310 0.036 Uiso 1 1 calc R U . . .
C13 C 0.8190(2) 0.06153(13) 0.68387(7) 0.0222(4) Uani 1 1 d . . . . .
H13 H 0.828296 0.120802 0.705176 0.027 Uiso 1 1 calc R U . . .
C14 C 0.4211(2) 0.12710(12) 0.58610(7) 0.0213(3) Uani 1 1 d . . . . .
C15 C 0.3303(2) 0.16640(15) 0.53967(8) 0.0287(4) Uani 1 1 d . . . . .
H15 H 0.375099 0.211066 0.515915 0.034 Uiso 1 1 calc R U . . .
C16 C 0.1726(2) 0.14019(17) 0.52784(10) 0.0395(5) Uani 1 1 d . . . . .
H16 H 0.110642 0.167170 0.496048 0.047 Uiso 1 1 calc R U . . .
C17 C 0.1073(2) 0.07555(17) 0.56210(10) 0.0426(6) Uani 1 1 d . . . . .
H17 H 0.000241 0.058186 0.554041 0.051 Uiso 1 1 calc R U . . .
C18 C 0.1970(3) 0.03595(17) 0.60808(10) 0.0423(6) Uani 1 1 d . . . . .
H18 H 0.151579 -0.009069 0.631471 0.051 Uiso 1 1 calc R U . . .
C19 C 0.3533(2) 0.06132(15) 0.62049(9) 0.0318(4) Uani 1 1 d . . . . .
H19 H 0.414290 0.033935 0.652384 0.038 Uiso 1 1 calc R U . . .
C20 C 1.0987(2) 0.35792(13) 0.62083(8) 0.0252(4) Uani 1 1 d . . . . .
H20 H 1.056775 0.314203 0.588975 0.030 Uiso 1 1 calc R U . . .
C21 C 1.1043(2) 0.29956(15) 0.67470(10) 0.0363(5) Uani 1 1 d . . . . .
H21A H 1.153451 0.339795 0.705882 0.054 Uiso 1 1 calc R U . . .
H21B H 1.165053 0.238935 0.671971 0.054 Uiso 1 1 calc R U . . .
H21C H 0.997881 0.282258 0.681027 0.054 Uiso 1 1 calc R U . . .
C22 C 1.2593(2) 0.39482(16) 0.61115(9) 0.0333(4) Uani 1 1 d . . . . .
H22A H 1.252266 0.426728 0.574498 0.050 Uiso 1 1 calc R U . . .
H22B H 1.331750 0.338801 0.612484 0.050 Uiso 1 1 calc R U . . .
H22C H 1.297429 0.442697 0.640232 0.050 Uiso 1 1 calc R U . . .
C23 C 0.6165(2) 0.55860(13) 0.61087(8) 0.0242(4) Uani 1 1 d . . . . .
H23 H 0.548991 0.498454 0.610640 0.029 Uiso 1 1 calc R U . . .
C24 C 0.5614(3) 0.63461(19) 0.65019(10) 0.0454(6) Uani 1 1 d . . . . .
H24A H 0.571936 0.607423 0.688078 0.068 Uiso 1 1 calc R U . . .
H24B H 0.451745 0.650877 0.637961 0.068 Uiso 1 1 calc R U . . .
H24C H 0.624991 0.694620 0.649907 0.068 Uiso 1 1 calc R U . . .
C25 C 0.6071(3) 0.59819(18) 0.55187(9) 0.0401(5) Uani 1 1 d . . . . .
H25A H 0.679291 0.653963 0.551117 0.060 Uiso 1 1 calc R U . . .
H25B H 0.500391 0.620481 0.539251 0.060 Uiso 1 1 calc R U . . .
H25C H 0.635549 0.545746 0.527082 0.060 Uiso 1 1 calc R U . . .
C31 C 0.5476(2) 0.24325(16) 0.73586(7) 0.0285(4) Uani 1 1 d . . . . .
H31A H 0.435458 0.257041 0.736545 0.034 Uiso 0.546(5) 1 d R U P A 1
H31B H 0.578340 0.174926 0.747771 0.034 Uiso 0.546(5) 1 d R U P A 1
H31C H 0.443714 0.212082 0.726745 0.034 Uiso 0.454(5) 1 d R U P A 2
H31D H 0.618337 0.205045 0.763525 0.034 Uiso 0.454(5) 1 d R U P A 2
C32 C 0.6570(5) 0.3222(3) 0.75595(13) 0.0270(10) Uani 0.546(5) 1 d . . P A 1
H32A H 0.754966 0.304047 0.780625 0.032 Uiso 0.546(5) 1 d R U P A 1
C33 C 0.6435(7) 0.4173(4) 0.7336(2) 0.0276(9) Uani 0.546(5) 1 d . . P A 1
H33A H 0.736179 0.460671 0.740780 0.033 Uiso 0.546(5) 1 calc R U P A 1
H33B H 0.543110 0.451933 0.734918 0.033 Uiso 0.546(5) 1 calc R U P A 1
C32A C 0.5479(5) 0.3421(3) 0.74310(15) 0.0253(11) Uani 0.454(5) 1 d . . P A 2
H32B H 0.447983 0.380168 0.740691 0.030 Uiso 0.454(5) 1 d R U P A 2
C33A C 0.6869(9) 0.3894(5) 0.7448(3) 0.0276(9) Uani 0.454(5) 1 d . . P A 2
H33C H 0.771524 0.366999 0.773677 0.033 Uiso 0.454(5) 1 calc R U P A 2
H33D H 0.682735 0.462207 0.740062 0.033 Uiso 0.454(5) 1 calc R U P A 2

loop_
_atom_site_aniso_label
_atom_site_aniso_U_11
_atom_site_aniso_U_22
_atom_site_aniso_U_33
_atom_site_aniso_U_23
_atom_site_aniso_U_13
_atom_site_aniso_U_12
Pd 0.01542(6) 0.01738(7) 0.01356(6) -0.00081(5) 0.00161(4) 0.00244(5)
P 0.0182(2) 0.01337(19) 0.0162(2) 0.00028(15) 0.00202(15) 0.00069(15)
Cl1 0.0292(2) 0.0205(2) 0.0243(2) -0.00383(16) 0.00018(17) -0.00315(17)
N1 0.0164(7) 0.0172(7) 0.0206(7) -0.0052(5) 0.0068(5) -0.0031(5)
N2 0.0138(7) 0.0150(7) 0.0382(9) -0.0078(6) 0.0044(6) 0.0000(5)
N3 0.0143(7) 0.0167(7) 0.0304(8) -0.0066(6) 0.0029(6) 0.0013(5)
C1 0.0160(8) 0.0178(8) 0.0179(8) -0.0018(6) 0.0044(6) 0.0005(6)
C2 0.0120(7) 0.0210(8) 0.0161(7) -0.0009(6) 0.0006(6) 0.0040(6)
C3 0.0170(7) 0.0194(8) 0.0149(7) 0.0005(6) 0.0009(6) 0.0034(6)
C4 0.0270(9) 0.0217(8) 0.0208(8) -0.0047(7) 0.0003(7) -0.0005(7)
C5 0.0329(10) 0.0318(10) 0.0171(8) -0.0055(7) 0.0026(7) 0.0047(8)
C6 0.0224(8) 0.0334(10) 0.0216(8) 0.0086(8) 0.0080(7) 0.0059(8)
C7 0.0191(8) 0.0204(8) 0.0235(8) 0.0025(7) 0.0058(7) 0.0002(7)
C8 0.0238(9) 0.0160(8) 0.0237(9) 0.0029(7) 0.0072(7) 0.0017(7)
C9 0.0408(11) 0.0205(9) 0.0296(10) -0.0019(8) 0.0028(8) 0.0039(8)
C10 0.0535(13) 0.0167(9) 0.0445(12) -0.0012(8) 0.0124(10) 0.0068(9)
C11 0.0391(11) 0.0214(9) 0.0474(12) 0.0109(9) 0.0121(10) 0.0113(8)
C12 0.0281(10) 0.0271(10) 0.0337(10) 0.0098(8) 0.0033(8) 0.0050(8)
C13 0.0226(9) 0.0186(8) 0.0256(9) 0.0039(7) 0.0040(7) 0.0026(7)
C14 0.0195(8) 0.0178(8) 0.0269(9) -0.0071(7) 0.0048(7) -0.0007(6)
C15 0.0231(9) 0.0278(10) 0.0341(10) -0.0056(8) -0.0001(8) 0.0016(7)
C16 0.0235(10) 0.0462(13) 0.0463(13) -0.0196(10) -0.0046(9) 0.0065(9)
C17 0.0216(10) 0.0482(13) 0.0606(15) -0.0321(12) 0.0149(10) -0.0086(9)
C18 0.0362(12) 0.0392(12) 0.0567(14) -0.0169(11) 0.0254(11) -0.0156(10)
C19 0.0326(10) 0.0296(10) 0.0356(11) -0.0045(8) 0.0133(8) -0.0064(8)
C20 0.0159(8) 0.0213(9) 0.0374(10) -0.0123(7) -0.0004(7) 0.0050(7)
C21 0.0269(10) 0.0250(10) 0.0568(14) 0.0018(9) 0.0049(9) 0.0055(8)
C22 0.0173(9) 0.0427(12) 0.0404(11) -0.0060(9) 0.0058(8) 0.0080(8)
C23 0.0146(8) 0.0230(9) 0.0354(10) -0.0037(7) 0.0052(7) 0.0038(7)
C24 0.0396(12) 0.0534(14) 0.0438(13) -0.0108(11) 0.0078(10) 0.0275(11)
C25 0.0375(12) 0.0461(13) 0.0357(11) 0.0005(10) 0.0015(9) 0.0190(10)
C31 0.0269(9) 0.0409(11) 0.0192(9) 0.0071(8) 0.0090(7) 0.0030(8)
C32 0.031(2) 0.038(2) 0.0125(15) 0.0019(14) 0.0044(14) 0.0120(17)
C33 0.043(3) 0.024(3) 0.016(2) -0.0024(17) 0.0040(18) 0.0059(16)
C32A 0.025(2) 0.041(2) 0.0108(18) -0.0018(16) 0.0057(16) 0.0057(18)
C33A 0.043(3) 0.024(3) 0.016(2) -0.0024(17) 0.0040(18) 0.0059(16)

loop_
_atom_type_symbol
_atom_type_description
_atom_type_scat_dispersion_real
_atom_type_scat_dispersion_imag
_atom_type_scat_source
C C 0.0033 0.0016 'International Tables Vol C Tables 4.2.6.8 and 6.1.1.4'
H H 0.0000 0.0000 'International Tables Vol C Tables 4.2.6.8 and 6.1.1.4'
Cl Cl 0.1484 0.1585 'International Tables Vol C Tables 4.2.6.8 and 6.1.1.4'
N N 0.0061 0.0033 'International Tables Vol C Tables 4.2.6.8 and 6.1.1.4'
P P 0.1023 0.0942 'International Tables Vol C Tables 4.2.6.8 and 6.1.1.4'
Pd Pd -0.9988 1.0072 'International Tables Vol C Tables 4.2.6.8 and 6.1.1.4'

loop_
_geom_angle_atom_site_label_1
_geom_angle_atom_site_label_2
_geom_angle_atom_site_label_3
_geom_angle
_geom_angle_site_symmetry_1
_geom_angle_site_symmetry_3
_geom_angle_publ_flag
N1 Pd C31 175.99(7) . . ?
N1 Pd C32 135.88(12) . . ?
C31 Pd C32 40.38(12) . . ?
N1 Pd C32A 139.70(12) . . ?
C31 Pd C32A 36.52(13) . . ?
N1 Pd C33A 111.3(2) . . ?
C31 Pd C33A 64.8(2) . . ?
C32A Pd C33A 36.0(2) . . ?
N1 Pd C33 106.00(16) . . ?
C31 Pd C33 70.01(16) . . ?
C32 Pd C33 36.95(16) . . ?
N1 Pd P 83.22(4) . . ?
C31 Pd P 100.79(6) . . ?
C32 Pd P 136.39(10) . . ?
C32A Pd P 134.75(12) . . ?
C33A Pd P 162.08(16) . . ?
C33 Pd P 170.09(16) . . ?
C3 P C8 108.96(8) . . ?
C3 P C14 108.50(8) . . ?
C8 P C14 104.23(8) . . ?
C3 P Pd 102.05(5) . . ?
C8 P Pd 115.43(6) . . ?
C14 P Pd 117.39(6) . . ?
C1 N1 C2 121.11(14) . . ?
C1 N1 Pd 116.32(11) . . ?
C2 N1 Pd 119.58(11) . . ?
C1 N2 C20 126.32(14) . . ?
C1 N2 H2N 114.3 . . ?
C20 N2 H2N 116.3 . . ?
C1 N3 C23 123.29(14) . . ?
C1 N3 H3N 117.1 . . ?
C23 N3 H3N 116.5 . . ?
N2 C1 N3 116.83(15) . . ?
N2 C1 N1 124.05(15) . . ?
N3 C1 N1 119.07(14) . . ?
N1 C2 C3 119.33(14) . . ?
N1 C2 C7 122.64(15) . . ?
C3 C2 C7 117.86(15) . . ?
C2 C3 C4 120.32(15) . . ?
C2 C3 P 115.60(12) . . ?
C4 C3 P 124.08(13) . . ?
C5 C4 C3 120.78(17) . . ?
C5 C4 H4 119.6 . . ?
C3 C4 H4 119.6 . . ?
C6 C5 C4 119.16(16) . . ?
C6 C5 H5 120.4 . . ?
C4 C5 H5 120.4 . . ?
C5 C6 C7 121.02(16) . . ?
C5 C6 H6 119.5 . . ?
C7 C6 H6 119.5 . . ?
C6 C7 C2 120.85(16) . . ?
C6 C7 H7 119.6 . . ?
C2 C7 H7 119.6 . . ?
C13 C8 C9 119.52(16) . . ?
C13 C8 P 118.73(13) . . ?
C9 C8 P 121.75(14) . . ?
C10 C9 C8 119.57(19) . . ?
C10 C9 H9 120.2 . . ?
C8 C9 H9 120.2 . . ?
C11 C10 C9 120.77(19) . . ?
C11 C10 H10 119.6 . . ?
C9 C10 H10 119.6 . . ?
C12 C11 C10 119.90(18) . . ?
C12 C11 H11 120.1 . . ?
C10 C11 H11 120.1 . . ?
C11 C12 C13 120.09(18) . . ?
C11 C12 H12 120.0 . . ?
C13 C12 H12 120.0 . . ?
C8 C13 C12 120.15(17) . . ?
C8 C13 H13 119.9 . . ?
C12 C13 H13 119.9 . . ?
C15 C14 C19 119.21(17) . . ?
C15 C14 P 121.78(14) . . ?
C19 C14 P 118.55(14) . . ?
C14 C15 C16 120.0(2) . . ?
C14 C15 H15 120.0 . . ?
C16 C15 H15 120.0 . . ?
C17 C16 C15 120.2(2) . . ?
C17 C16 H16 119.9 . . ?
C15 C16 H16 119.9 . . ?
C16 C17 C18 120.07(19) . . ?
C16 C17 H17 120.0 . . ?
C18 C17 H17 120.0 . . ?
C17 C18 C19 120.5(2) . . ?
C17 C18 H18 119.8 . . ?
C19 C18 H18 119.8 . . ?
C18 C19 C14 120.0(2) . . ?
C18 C19 H19 120.0 . . ?
C14 C19 H19 120.0 . . ?
N2 C20 C21 112.18(15) . . ?
N2 C20 C22 106.31(15) . . ?
C21 C20 C22 112.06(16) . . ?
N2 C20 H20 108.7 . . ?
C21 C20 H20 108.7 . . ?
C22 C20 H20 108.7 . . ?
C20 C21 H21A 109.5 . . ?
C20 C21 H21B 109.5 . . ?
H21A C21 H21B 109.5 . . ?
C20 C21 H21C 109.5 . . ?
H21A C21 H21C 109.5 . . ?
H21B C21 H21C 109.5 . . ?
C20 C22 H22A 109.5 . . ?
C20 C22 H22B 109.5 . . ?
H22A C22 H22B 109.5 . . ?
C20 C22 H22C 109.5 . . ?
H22A C22 H22C 109.5 . . ?
H22B C22 H22C 109.5 . . ?
N3 C23 C25 109.93(15) . . ?
N3 C23 C24 108.81(16) . . ?
C25 C23 C24 111.59(17) . . ?
N3 C23 H23 108.8 . . ?
C25 C23 H23 108.8 . . ?
C24 C23 H23 108.8 . . ?
C23 C24 H24A 109.5 . . ?
C23 C24 H24B 109.5 . . ?
H24A C24 H24B 109.5 . . ?
C23 C24 H24C 109.5 . . ?
H24A C24 H24C 109.5 . . ?
H24B C24 H24C 109.5 . . ?
C23 C25 H25A 109.5 . . ?
C23 C25 H25B 109.5 . . ?
H25A C25 H25B 109.5 . . ?
C23 C25 H25C 109.5 . . ?
H25A C25 H25C 109.5 . . ?
H25B C25 H25C 109.5 . . ?
C32A C31 Pd 75.13(18) . . ?
C32 C31 Pd 71.18(14) . . ?
C32 C31 H31A 116.6 . . ?
Pd C31 H31A 116.7 . . ?
C32 C31 H31B 116.4 . . ?
Pd C31 H31B 116.5 . . ?
H31A C31 H31B 113.3 . . ?
C32A C31 H31C 115.9 . . ?
Pd C31 H31C 115.9 . . ?
C32A C31 H31D 116.0 . . ?
Pd C31 H31D 116.0 . . ?
H31C C31 H31D 113.0 . . ?
C33 C32 C31 121.7(4) . . ?
C33 C32 Pd 75.5(3) . . ?
C31 C32 Pd 68.44(15) . . ?
C33 C32 H32A 118.7 . . ?
C31 C32 H32A 118.5 . . ?
Pd C32 H32A 118.5 . . ?
C32 C33 Pd 67.5(2) . . ?
C32 C33 H33A 116.9 . . ?
Pd C33 H33A 116.9 . . ?
C32 C33 H33B 116.9 . . ?
Pd C33 H33B 116.9 . . ?
H33A C33 H33B 114.0 . . ?
C31 C32A C33A 117.2(4) . . ?
C31 C32A Pd 68.35(18) . . ?
C33A C32A Pd 72.6(3) . . ?
C31 C32A H32B 121.1 . . ?
C33A C32A H32B 120.9 . . ?
Pd C32A H32B 121.1 . . ?
C32A C33A Pd 71.4(3) . . ?
C32A C33A H33C 116.5 . . ?
Pd C33A H33C 116.5 . . ?
C32A C33A H33D 116.5 . . ?
Pd C33A H33D 116.5 . . ?
H33C C33A H33D 113.5 . . ?

loop_
_geom_bond_atom_site_label_1
_geom_bond_atom_site_label_2
_geom_bond_distance
_geom_bond_site_symmetry_2
_geom_bond_publ_flag
Pd N1 2.1005(14) . ?
Pd C31 2.1037(18) . ?
Pd C32 2.141(3) . ?
Pd C32A 2.188(4) . ?
Pd C33A 2.203(7) . ?
Pd C33 2.243(5) . ?
Pd P 2.2625(4) . ?
P C3 1.8099(17) . ?
P C8 1.8137(17) . ?
P C14 1.8197(18) . ?
N1 C1 1.360(2) . ?
N1 C2 1.396(2) . ?
N2 C1 1.335(2) . ?
N2 C20 1.467(2) . ?
N2 H2N 0.9011 . ?
N3 C1 1.337(2) . ?
N3 C23 1.466(2) . ?
N3 H3N 0.8724 . ?
C2 C3 1.401(2) . ?
C2 C7 1.413(2) . ?
C3 C4 1.406(2) . ?
C4 C5 1.387(3) . ?
C4 H4 0.9500 . ?
C5 C6 1.381(3) . ?
C5 H5 0.9500 . ?
C6 C7 1.386(3) . ?
C6 H6 0.9500 . ?
C7 H7 0.9500 . ?
C8 C13 1.391(2) . ?
C8 C9 1.399(3) . ?
C9 C10 1.387(3) . ?
C9 H9 0.9500 . ?
C10 C11 1.383(3) . ?
C10 H10 0.9500 . ?
C11 C12 1.380(3) . ?
C11 H11 0.9500 . ?
C12 C13 1.395(2) . ?
C12 H12 0.9500 . ?
C13 H13 0.9500 . ?
C14 C15 1.388(3) . ?
C14 C19 1.397(3) . ?
C15 C16 1.400(3) . ?
C15 H15 0.9500 . ?
C16 C17 1.375(3) . ?
C16 H16 0.9500 . ?
C17 C18 1.377(4) . ?
C17 H17 0.9500 . ?
C18 C19 1.388(3) . ?
C18 H18 0.9500 . ?
C19 H19 0.9500 . ?
C20 C21 1.518(3) . ?
C20 C22 1.522(3) . ?
C20 H20 1.0000 . ?
C21 H21A 0.9800 . ?
C21 H21B 0.9800 . ?
C21 H21C 0.9800 . ?
C22 H22A 0.9800 . ?
C22 H22B 0.9800 . ?
C22 H22C 0.9800 . ?
C23 C25 1.515(3) . ?
C23 C24 1.518(3) . ?
C23 H23 1.0000 . ?
C24 H24A 0.9800 . ?
C24 H24B 0.9800 . ?
C24 H24C 0.9800 . ?
C25 H25A 0.9800 . ?
C25 H25B 0.9800 . ?
C25 H25C 0.9800 . ?
C31 C32A 1.347(5) . ?
C31 C32 1.466(5) . ?
C31 H31A 0.9893 . ?
C31 H31B 0.9928 . ?
C31 H31C 0.9900 . ?
C31 H31D 0.9900 . ?
C32 C33 1.393(6) . ?
C32 H32A 1.0000 . ?
C33 H33A 0.9900 . ?
C33 H33B 0.9900 . ?
C32A C33A 1.358(9) . ?
C32A H32B 1.0000 . ?
C33A H33C 0.9900 . ?
C33A H33D 0.9900 . ?
